data_4513818
loop_
_publ_author_name
'Moore, Cameron M.'
'Bark, Byongjoo'
'Szymczak, Nathaniel K.'

_publ_section_title
;
 Simple Ligand Modifications with Pendent OH Groups Dramatically Impact
 the Activity and Selectivity of Ruthenium Catalysts for Transfer
 Hydrogenation: The Importance of Alkali Metals
;
_journal_issue 3
_journal_name_full 'ACS Catalysis'
_journal_page_first 1981
_journal_paper_doi 10.1021/acscatal.6b00229
_journal_volume 6
_journal_year 2016
_chemical_formula_moiety 'C34 H26 Cl N3 O3 P Ru, F6 P, C4 H10 O'
_chemical_formula_sum 'C38 H36 Cl F6 N3 O4 P2 Ru'
_chemical_formula_weight 911.16
_chemical_name_systematic
; 
 ? 
;
_space_group_IT_number 14
_symmetry_cell_setting monoclinic
_symmetry_space_group_name_Hall '-P 2yn'
_symmetry_space_group_name_H-M 'P 1 21/n 1'
_atom_sites_solution_hydrogens geom
_atom_sites_solution_primary direct
_atom_sites_solution_secondary difmap
_audit_creation_method SHELXL-97
_cell_angle_alpha 90.00
_cell_angle_beta 94.215(7)
_cell_angle_gamma 90.00
_cell_formula_units_Z 4
_cell_length_a 14.0112(3)
_cell_length_b 9.7442(2)
_cell_length_c 27.2179(19)
_cell_measurement_reflns_used 68910
_cell_measurement_temperature 85
_cell_measurement_theta_max 68.30
_cell_measurement_theta_min 3.30
_cell_volume 3706.0(3)
_computing_structure_refinement 'SHELXL-97 (Sheldrick, 2008)'
_computing_structure_solution 'SHELXS-97 (Sheldrick, 2008)'
_diffrn_ambient_temperature 85
_diffrn_detector_area_resol_mean 29.257
_diffrn_measured_fraction_theta_full 1.000
_diffrn_measured_fraction_theta_max 1.000
_diffrn_measurement_device_type 'Rigaku Saturn70 CCD'
_diffrn_measurement_method \w
_diffrn_radiation_monochromator graphite
_diffrn_radiation_source 'fine-focus sealed tube'
_diffrn_radiation_type CuK\a
_diffrn_radiation_wavelength 1.54178
_diffrn_reflns_av_R_equivalents 0.0486
_diffrn_reflns_av_sigmaI/netI 0.0193
_diffrn_reflns_limit_h_max 16
_diffrn_reflns_limit_h_min -16
_diffrn_reflns_limit_k_max 11
_diffrn_reflns_limit_k_min -11
_diffrn_reflns_limit_l_max 32
_diffrn_reflns_limit_l_min -32
_diffrn_reflns_number 100508
_diffrn_reflns_theta_full 68.23
_diffrn_reflns_theta_max 68.23
_diffrn_reflns_theta_min 3.26
_exptl_absorpt_coefficient_mu 5.576
_exptl_absorpt_correction_T_max 0.8966
_exptl_absorpt_correction_T_min 0.7308
_exptl_absorpt_correction_type multi-scan
_exptl_absorpt_process_details ' Jacobson, R. (1998) Private communication'
_exptl_crystal_colour yellow
_exptl_crystal_density_diffrn 1.633
_exptl_crystal_density_method 'not measured'
_exptl_crystal_description plate
_exptl_crystal_F_000 1848
_exptl_crystal_size_max 0.06
_exptl_crystal_size_mid 0.06
_exptl_crystal_size_min 0.02
_refine_diff_density_max 0.682
_refine_diff_density_min -0.509
_refine_diff_density_rms 0.062
_refine_ls_extinction_coef 0.00017(2)
_refine_ls_extinction_expression Fc^*^=kFc[1+0.001xFc^2^\l^3^/sin(2\q)]^-1/4^
_refine_ls_extinction_method SHELXL
_refine_ls_goodness_of_fit_ref 1.048
_refine_ls_hydrogen_treatment mixed
_refine_ls_matrix_type full
_refine_ls_number_parameters 543
_refine_ls_number_reflns 6786
_refine_ls_number_restraints 0
_refine_ls_restrained_S_all 1.048
_refine_ls_R_factor_all 0.0255
_refine_ls_R_factor_gt 0.0250
_refine_ls_shift/su_max 0.002
_refine_ls_shift/su_mean 0.000
_refine_ls_structure_factor_coef Fsqd
_refine_ls_weighting_details 'calc w=1/[\s^2^(Fo^2^)+(0.0248P)^2^+4.9817P] where P=(Fo^2^+2Fc^2^)/3'
_refine_ls_weighting_scheme calc
_refine_ls_wR_factor_gt 0.0608
_refine_ls_wR_factor_ref 0.0611
_reflns_number_gt 6639
_reflns_number_total 6786
_reflns_threshold_expression >2sigma(I)
_cod_data_source_file cs6b00229_si_006.cif
_cod_data_source_block p21n
_cod_depositor_comments 'Adding full bibliography for 4513817--4513821.cif.'
_cod_original_sg_symbol_H-M 'P 21/n'
_cod_database_code 4513818

loop_
_symmetry_equiv_pos_as_xyz
'x, y, z'
'-x+1/2, y+1/2, -z+1/2'
'-x, -y, -z'
'x-1/2, -y-1/2, z-1/2'

loop_
_atom_site_label
_atom_site_type_symbol
_atom_site_fract_x
_atom_site_fract_y
_atom_site_fract_z
_atom_site_U_iso_or_equiv
_atom_site_adp_type
_atom_site_occupancy
_atom_site_symmetry_multiplicity
_atom_site_calc_flag
_atom_site_refinement_flags
_atom_site_disorder_assembly
_atom_site_disorder_group
Ru1 Ru 0.764508(10) 0.891661(14) 0.170238(5) 0.01107(6) Uani 1 1 d . . .
Cl1 Cl 0.74983(3) 1.13452(5) 0.194230(17) 0.01713(10) Uani 1 1 d . . .
P1 P 0.88474(3) 0.95119(5) 0.110003(17) 0.01175(10) Uani 1 1 d . . .
P2 P 0.35880(4) 0.41824(6) 0.069250(19) 0.01902(12) Uani 1 1 d . . .
F1 F 0.45758(18) 0.3528(4) 0.05513(11) 0.0437(7) Uani 0.68 1 d P A 1
F2 F 0.4174(3) 0.5133(5) 0.10792(17) 0.0546(14) Uani 0.68 1 d P A 1
F3 F 0.2623(2) 0.4821(4) 0.08335(15) 0.0508(9) Uani 0.68 1 d P A 1
F4 F 0.3028(2) 0.3204(4) 0.03097(12) 0.0416(8) Uani 0.68 1 d P A 1
F1B F 0.4120(8) 0.2933(7) 0.0477(3) 0.073(3) Uani 0.32 1 d P A 2
F2B F 0.4506(6) 0.4731(12) 0.0978(3) 0.068(4) Uani 0.32 1 d P A 2
F3B F 0.2975(8) 0.5422(7) 0.0903(3) 0.067(3) Uani 0.32 1 d P A 2
F4B F 0.2603(6) 0.3653(11) 0.0404(3) 0.075(3) Uani 0.32 1 d P A 2
F5 F 0.34613(11) 0.31156(16) 0.11300(5) 0.0407(4) Uani 1 1 d . A .
F6 F 0.37152(10) 0.52397(15) 0.02546(5) 0.0376(3) Uani 1 1 d . A .
O1 O 0.60457(12) 1.10797(16) 0.10960(6) 0.0273(4) Uani 1 1 d . . .
O2 O 0.88508(12) 1.00981(16) 0.27384(6) 0.0231(3) Uani 1 1 d . . .
O3 O 0.60815(10) 0.83179(15) 0.23813(5) 0.0198(3) Uani 1 1 d . . .
O4 O 1.19019(13) 0.41897(19) 0.28348(7) 0.0371(4) Uani 1 1 d . . .
N1 N 0.77419(11) 0.69680(17) 0.15081(6) 0.0150(3) Uani 1 1 d . . .
N2 N 0.65426(12) 0.88138(17) 0.11280(6) 0.0161(3) Uani 1 1 d . . .
N3 N 0.87563(11) 0.82297(17) 0.22145(6) 0.0145(3) Uani 1 1 d . . .
C1 C 0.59502(14) 0.9794(2) 0.09439(8) 0.0207(4) Uani 1 1 d . . .
C2 C 0.52091(15) 0.9516(3) 0.05847(8) 0.0278(5) Uani 1 1 d . . .
H2A H 0.4809 1.0218 0.0463 0.033 Uiso 1 1 calc R . .
C3 C 0.50783(15) 0.8209(3) 0.04147(8) 0.0304(5) Uani 1 1 d . . .
H3A H 0.4587 0.8012 0.0177 0.036 Uiso 1 1 calc R . .
C4 C 0.56874(15) 0.7168(3) 0.06008(8) 0.0247(5) Uani 1 1 d . . .
H4A H 0.5607 0.6271 0.0488 0.030 Uiso 1 1 calc R . .
C5 C 0.64065(14) 0.7488(2) 0.09524(7) 0.0175(4) Uani 1 1 d . . .
C6 C 0.70947(14) 0.6469(2) 0.11604(7) 0.0181(4) Uani 1 1 d . . .
C7 C 0.71374(16) 0.5096(2) 0.10228(8) 0.0238(5) Uani 1 1 d . . .
H7A H 0.6691 0.4732 0.0789 0.029 Uiso 1 1 calc R . .
C8 C 0.78556(18) 0.4287(2) 0.12413(8) 0.0265(5) Uani 1 1 d . . .
H8A H 0.7894 0.3367 0.1153 0.032 Uiso 1 1 calc R . .
C9 C 0.85234(17) 0.4825(2) 0.15920(8) 0.0230(4) Uani 1 1 d . . .
H9A H 0.9014 0.4279 0.1734 0.028 Uiso 1 1 calc R . .
C10 C 0.84473(15) 0.6191(2) 0.17278(7) 0.0173(4) Uani 1 1 d . . .
C11 C 0.90348(14) 0.6906(2) 0.21202(7) 0.0170(4) Uani 1 1 d . . .
C12 C 0.97811(15) 0.6288(2) 0.23975(8) 0.0225(4) Uani 1 1 d . . .
H12A H 0.9988 0.5415 0.2317 0.027 Uiso 1 1 calc R . .
C13 C 1.02197(16) 0.6991(2) 0.27995(9) 0.0271(5) Uani 1 1 d . . .
H13A H 1.0731 0.6596 0.2986 0.033 Uiso 1 1 calc R . .
C14 C 0.98953(16) 0.8265(2) 0.29189(8) 0.0256(5) Uani 1 1 d . . .
H14A H 1.0160 0.8726 0.3196 0.031 Uiso 1 1 calc R . .
C15 C 0.91572(15) 0.8860(2) 0.26163(8) 0.0186(4) Uani 1 1 d . . .
C16 C 0.66941(14) 0.85255(19) 0.21388(7) 0.0154(4) Uani 1 1 d . . .
C17 C 0.94690(13) 0.7948(2) 0.09276(7) 0.0145(4) Uani 1 1 d . . .
C18 C 0.90993(14) 0.7043(2) 0.05642(7) 0.0169(4) Uani 1 1 d . . .
H18A H 0.8555 0.7281 0.0367 0.020 Uiso 1 1 calc R . .
C19 C 0.95423(15) 0.5787(2) 0.04960(8) 0.0213(4) Uani 1 1 d . . .
H19A H 0.9284 0.5186 0.0256 0.026 Uiso 1 1 calc R . .
C20 C 1.03609(16) 0.5418(2) 0.07794(8) 0.0226(4) Uani 1 1 d . . .
H20A H 1.0654 0.4578 0.0730 0.027 Uiso 1 1 calc R . .
C21 C 1.07408(15) 0.6313(2) 0.11385(8) 0.0211(4) Uani 1 1 d . . .
H21A H 1.1295 0.6076 0.1328 0.025 Uiso 1 1 calc R . .
C22 C 1.02968(14) 0.7563(2) 0.12163(7) 0.0172(4) Uani 1 1 d . . .
H22A H 1.0551 0.8149 0.1462 0.021 Uiso 1 1 calc R . .
C23 C 0.98551(13) 1.0638(2) 0.12825(7) 0.0147(4) Uani 1 1 d . . .
C24 C 0.99009(14) 1.1395(2) 0.17179(7) 0.0156(4) Uani 1 1 d . . .
H24A H 0.9420 1.1306 0.1933 0.019 Uiso 1 1 calc R . .
C25 C 1.06644(14) 1.2284(2) 0.18320(8) 0.0193(4) Uani 1 1 d . . .
H25A H 1.0693 1.2783 0.2124 0.023 Uiso 1 1 calc R . .
C26 C 1.13814(14) 1.2425(2) 0.15107(8) 0.0220(4) Uani 1 1 d . . .
H26A H 1.1887 1.3026 0.1586 0.026 Uiso 1 1 calc R . .
C27 C 1.13449(15) 1.1670(2) 0.10759(8) 0.0220(4) Uani 1 1 d . . .
H27A H 1.1826 1.1766 0.0860 0.026 Uiso 1 1 calc R . .
C28 C 1.05912(14) 1.0774(2) 0.09637(8) 0.0187(4) Uani 1 1 d . . .
H28A H 1.0574 1.0260 0.0675 0.022 Uiso 1 1 calc R . .
C29 C 0.83426(13) 1.0321(2) 0.05296(7) 0.0145(4) Uani 1 1 d . . .
C30 C 0.85833(15) 1.1673(2) 0.04156(8) 0.0195(4) Uani 1 1 d . . .
H30A H 0.9022 1.2149 0.0624 0.023 Uiso 1 1 calc R . .
C31 C 0.81758(16) 1.2310(2) -0.00038(8) 0.0254(5) Uani 1 1 d . . .
H31A H 0.8332 1.3215 -0.0070 0.031 Uiso 1 1 calc R . .
C32 C 0.75381(15) 1.1607(2) -0.03247(8) 0.0231(4) Uani 1 1 d . . .
H32A H 0.7271 1.2033 -0.0608 0.028 Uiso 1 1 calc R . .
C33 C 0.73008(14) 1.0268(2) -0.02208(7) 0.0188(4) Uani 1 1 d . . .
H33A H 0.6884 0.9785 -0.0439 0.023 Uiso 1 1 calc R . .
C34 C 0.76799(13) 0.9635(2) 0.02078(7) 0.0159(4) Uani 1 1 d . . .
H34A H 0.7491 0.8748 0.0281 0.019 Uiso 1 1 calc R . .
C35 C 1.2881(2) 0.5337(3) 0.22897(11) 0.0470(7) Uani 1 1 d . . .
H35A H 1.3532 0.5474 0.2213 0.071 Uiso 1 1 calc R . .
H35B H 1.2603 0.6204 0.2367 0.071 Uiso 1 1 calc R . .
H35C H 1.2524 0.4936 0.2011 0.071 Uiso 1 1 calc R . .
C36 C 1.28566(19) 0.4403(3) 0.27209(11) 0.0389(6) Uani 1 1 d . . .
H36A H 1.3147 0.3531 0.2646 0.047 Uiso 1 1 calc R . .
H36B H 1.3220 0.4802 0.3003 0.047 Uiso 1 1 calc R . .
C37 C 1.1850(2) 0.3567(3) 0.33022(10) 0.0421(6) Uani 1 1 d . . .
H37A H 1.2081 0.4199 0.3560 0.051 Uiso 1 1 calc R . .
H37B H 1.2247 0.2751 0.3325 0.051 Uiso 1 1 calc R . .
C38 C 1.0858(2) 0.3203(3) 0.33649(10) 0.0471(7) Uani 1 1 d . . .
H38A H 1.0815 0.2785 0.3682 0.071 Uiso 1 1 calc R . .
H38B H 1.0637 0.2569 0.3112 0.071 Uiso 1 1 calc R . .
H38C H 1.0470 0.4015 0.3342 0.071 Uiso 1 1 calc R . .
H2 H 0.8473(18) 1.033(3) 0.2562(10) 0.018(7) Uiso 1 1 d . . .
H1 H 0.643(2) 1.118(3) 0.1304(13) 0.050(10) Uiso 1 1 d . . .

loop_
_atom_site_aniso_label
_atom_site_aniso_U_11
_atom_site_aniso_U_22
_atom_site_aniso_U_33
_atom_site_aniso_U_23
_atom_site_aniso_U_13
_atom_site_aniso_U_12
Ru1 0.01278(8) 0.01051(8) 0.00985(8) 0.00013(5) 0.00040(5) -0.00054(5)
Cl1 0.0182(2) 0.0119(2) 0.0214(2) -0.00169(17) 0.00242(18) 0.00056(17)
P1 0.0121(2) 0.0124(2) 0.0107(2) -0.00010(17) 0.00017(17) -0.00098(17)
P2 0.0176(3) 0.0219(3) 0.0174(3) 0.0004(2) 0.0008(2) -0.0042(2)
F1 0.0280(13) 0.059(2) 0.0455(16) 0.0155(16) 0.0116(11) 0.0166(12)
F2 0.075(4) 0.061(2) 0.0280(14) -0.0089(14) 0.0009(19) -0.047(2)
F3 0.0418(17) 0.052(2) 0.062(2) 0.0135(19) 0.0258(14) 0.0234(15)
F4 0.048(2) 0.0488(17) 0.0275(13) -0.0063(11) -0.0023(14) -0.0290(15)
F1B 0.151(9) 0.034(4) 0.039(4) 0.011(3) 0.045(5) 0.038(4)
F2B 0.033(4) 0.113(9) 0.052(6) 0.065(6) -0.031(4) -0.051(5)
F3B 0.128(9) 0.038(4) 0.040(4) 0.015(3) 0.044(5) 0.046(4)
F4B 0.054(5) 0.112(8) 0.052(5) 0.048(5) -0.039(4) -0.058(5)
F5 0.0419(8) 0.0492(9) 0.0297(8) 0.0175(7) -0.0068(6) -0.0214(7)
F6 0.0422(8) 0.0401(8) 0.0299(7) 0.0152(6) -0.0010(6) -0.0099(7)
O1 0.0263(8) 0.0276(9) 0.0269(9) 0.0016(7) -0.0058(7) 0.0083(7)
O2 0.0312(9) 0.0218(8) 0.0151(7) -0.0008(6) -0.0072(7) -0.0030(7)
O3 0.0209(7) 0.0205(7) 0.0187(7) 0.0023(6) 0.0065(6) 0.0007(6)
O4 0.0387(10) 0.0412(10) 0.0312(10) 0.0007(8) 0.0019(8) 0.0008(8)
N1 0.0171(8) 0.0156(8) 0.0127(8) 0.0000(6) 0.0039(6) -0.0019(6)
N2 0.0142(8) 0.0220(9) 0.0123(8) 0.0007(6) 0.0014(6) -0.0025(6)
N3 0.0154(8) 0.0148(8) 0.0130(8) 0.0024(6) -0.0001(6) -0.0013(6)
C1 0.0150(9) 0.0297(12) 0.0173(10) 0.0041(9) 0.0010(8) 0.0026(8)
C2 0.0168(10) 0.0454(14) 0.0207(11) 0.0034(10) -0.0011(8) 0.0029(10)
C3 0.0154(10) 0.0538(16) 0.0211(11) -0.0034(11) -0.0041(8) -0.0061(10)
C4 0.0191(10) 0.0368(13) 0.0184(11) -0.0050(9) 0.0030(8) -0.0107(9)
C5 0.0158(9) 0.0240(10) 0.0132(9) -0.0018(8) 0.0044(7) -0.0062(8)
C6 0.0214(10) 0.0200(10) 0.0135(10) -0.0014(8) 0.0061(8) -0.0075(8)
C7 0.0339(12) 0.0201(11) 0.0180(10) -0.0055(8) 0.0073(9) -0.0105(9)
C8 0.0482(14) 0.0130(10) 0.0197(11) -0.0019(8) 0.0126(10) -0.0044(10)
C9 0.0357(12) 0.0149(10) 0.0195(10) 0.0053(8) 0.0094(9) 0.0043(9)
C10 0.0220(10) 0.0161(10) 0.0144(10) 0.0038(8) 0.0069(8) -0.0007(8)
C11 0.0189(10) 0.0169(10) 0.0155(10) 0.0044(8) 0.0044(8) -0.0003(8)
C12 0.0208(10) 0.0200(10) 0.0268(12) 0.0100(9) 0.0033(9) 0.0028(8)
C13 0.0209(10) 0.0317(12) 0.0277(12) 0.0149(10) -0.0051(9) -0.0011(9)
C14 0.0245(11) 0.0320(12) 0.0192(11) 0.0068(9) -0.0058(9) -0.0085(9)
C15 0.0206(10) 0.0208(10) 0.0140(10) 0.0042(8) -0.0007(8) -0.0049(8)
C16 0.0208(10) 0.0101(9) 0.0146(10) -0.0012(7) -0.0047(8) 0.0012(7)
C17 0.0152(9) 0.0146(9) 0.0141(9) 0.0016(7) 0.0033(7) -0.0008(7)
C18 0.0181(9) 0.0189(10) 0.0137(9) -0.0015(8) 0.0018(7) -0.0013(8)
C19 0.0271(11) 0.0184(10) 0.0190(10) -0.0040(8) 0.0053(8) -0.0021(8)
C20 0.0274(11) 0.0158(10) 0.0257(11) -0.0007(8) 0.0092(9) 0.0041(8)
C21 0.0211(10) 0.0215(10) 0.0206(11) 0.0031(8) 0.0015(8) 0.0053(8)
C22 0.0183(9) 0.0170(10) 0.0161(10) -0.0006(8) 0.0007(8) -0.0013(8)
C23 0.0146(9) 0.0131(9) 0.0162(9) 0.0008(7) -0.0010(7) 0.0005(7)
C24 0.0148(9) 0.0165(9) 0.0153(10) 0.0001(8) -0.0005(7) 0.0009(7)
C25 0.0196(10) 0.0175(10) 0.0201(10) -0.0053(8) -0.0024(8) 0.0010(8)
C26 0.0165(10) 0.0187(10) 0.0303(12) -0.0038(9) -0.0018(8) -0.0045(8)
C27 0.0173(10) 0.0218(11) 0.0274(11) -0.0019(9) 0.0054(8) -0.0035(8)
C28 0.0192(10) 0.0186(10) 0.0183(10) -0.0036(8) 0.0017(8) -0.0012(8)
C29 0.0137(9) 0.0181(10) 0.0119(9) -0.0008(7) 0.0016(7) 0.0014(7)
C30 0.0223(10) 0.0173(10) 0.0186(10) -0.0007(8) -0.0004(8) -0.0019(8)
C31 0.0333(12) 0.0198(11) 0.0227(11) 0.0045(9) -0.0017(9) -0.0026(9)
C32 0.0261(11) 0.0273(11) 0.0153(10) 0.0042(9) -0.0020(8) 0.0024(9)
C33 0.0144(9) 0.0261(11) 0.0156(10) -0.0029(8) -0.0015(7) 0.0008(8)
C34 0.0138(9) 0.0177(10) 0.0163(10) 0.0001(8) 0.0019(7) -0.0005(7)
C35 0.0535(17) 0.0413(16) 0.0465(17) -0.0083(13) 0.0056(14) -0.0103(13)
C36 0.0380(14) 0.0292(13) 0.0495(17) -0.0020(12) 0.0045(12) -0.0053(11)
C37 0.0486(16) 0.0499(16) 0.0268(13) 0.0014(12) -0.0039(12) -0.0001(13)
C38 0.0471(16) 0.066(2) 0.0284(14) 0.0004(13) 0.0061(12) 0.0229(15)

loop_
_atom_type_symbol
_atom_type_description
_atom_type_scat_dispersion_real
_atom_type_scat_dispersion_imag
_atom_type_scat_source
C C 0.0181 0.0091 'International Tables Vol C Tables 4.2.6.8 and 6.1.1.4'
H H 0.0000 0.0000 'International Tables Vol C Tables 4.2.6.8 and 6.1.1.4'
N N 0.0311 0.0180 'International Tables Vol C Tables 4.2.6.8 and 6.1.1.4'
O O 0.0492 0.0322 'International Tables Vol C Tables 4.2.6.8 and 6.1.1.4'
F F 0.0727 0.0534 'International Tables Vol C Tables 4.2.6.8 and 6.1.1.4'
P P 0.2955 0.4335 'International Tables Vol C Tables 4.2.6.8 and 6.1.1.4'
Cl Cl 0.3639 0.7018 'International Tables Vol C Tables 4.2.6.8 and 6.1.1.4'
Ru Ru 0.0552 3.2960 'International Tables Vol C Tables 4.2.6.8 and 6.1.1.4'

loop_
_geom_angle_atom_site_label_1
_geom_angle_atom_site_label_2
_geom_angle_atom_site_label_3
_geom_angle
C16 Ru1 N1 92.28(7)
C16 Ru1 N2 86.83(7)
N1 Ru1 N2 79.51(7)
C16 Ru1 N3 92.34(7)
N1 Ru1 N3 79.12(6)
N2 Ru1 N3 158.56(6)
C16 Ru1 Cl1 87.18(6)
N1 Ru1 Cl1 179.15(5)
N2 Ru1 Cl1 99.80(5)
N3 Ru1 Cl1 101.55(5)
C16 Ru1 P1 177.13(6)
N1 Ru1 P1 89.12(5)
N2 Ru1 P1 90.97(5)
N3 Ru1 P1 90.38(4)
Cl1 Ru1 P1 91.391(16)
C23 P1 C17 101.35(9)
C23 P1 C29 102.34(9)
C17 P1 C29 107.53(9)
C23 P1 Ru1 120.31(7)
C17 P1 Ru1 109.28(6)
C29 P1 Ru1 114.66(6)
F2B P2 F3 116.2(4)
F2B P2 F1B 93.2(6)
F3 P2 F1B 147.9(4)
F2B P2 F4 153.5(5)
F3 P2 F4 90.31(19)
F1B P2 F4 60.7(4)
F2B P2 F2 25.1(4)
F3 P2 F2 91.1(2)
F1B P2 F2 117.8(4)
F4 P2 F2 178.4(2)
F2B P2 F6 91.0(3)
F3 P2 F6 94.16(15)
F1B P2 F6 98.1(2)
F4 P2 F6 88.53(15)
F2 P2 F6 92.2(2)
F2B P2 F1 63.6(4)
F3 P2 F1 179.70(19)
F1B P2 F1 32.1(3)
F4 P2 F1 89.88(17)
F2 P2 F1 88.7(2)
F6 P2 F1 86.07(12)
F2B P2 F5 89.1(3)
F3 P2 F5 86.02(15)
F1B P2 F5 81.7(2)
F4 P2 F5 91.26(15)
F2 P2 F5 88.0(2)
F6 P2 F5 179.72(10)
F1 P2 F5 93.75(13)
F2B P2 F3B 90.4(6)
F3 P2 F3B 28.4(3)
F1B P2 F3B 176.3(6)
F4 P2 F3B 115.8(4)
F2 P2 F3B 65.8(4)
F6 P2 F3B 82.8(3)
F1 P2 F3B 151.6(4)
F5 P2 F3B 97.5(3)
F2B P2 F4B 177.8(6)
F3 P2 F4B 61.6(4)
F1B P2 F4B 89.0(6)
F4 P2 F4B 28.8(4)
F2 P2 F4B 152.7(5)
F6 P2 F4B 88.9(3)
F1 P2 F4B 118.6(4)
F5 P2 F4B 91.0(3)
F3B P2 F4B 87.4(6)
C36 O4 C37 111.9(2)
C10 N1 C6 122.71(18)
C10 N1 Ru1 118.84(13)
C6 N1 Ru1 118.45(14)
C1 N2 C5 118.05(17)
C1 N2 Ru1 129.89(14)
C5 N2 Ru1 111.91(13)
C15 N3 C11 118.27(17)
C15 N3 Ru1 129.40(14)
C11 N3 Ru1 112.18(13)
O1 C1 N2 120.86(18)
O1 C1 C2 117.0(2)
N2 C1 C2 122.1(2)
C3 C2 C1 119.5(2)
C2 C3 C4 119.5(2)
C5 C4 C3 119.0(2)
C4 C5 N2 121.9(2)
C4 C5 C6 122.8(2)
N2 C5 C6 115.31(17)
N1 C6 C7 119.6(2)
N1 C6 C5 114.49(18)
C7 C6 C5 125.89(19)
C8 C7 C6 118.6(2)
C7 C8 C9 120.9(2)
C10 C9 C8 119.0(2)
N1 C10 C9 119.22(19)
N1 C10 C11 114.08(17)
C9 C10 C11 126.59(19)
N3 C11 C12 121.30(19)
N3 C11 C10 115.25(17)
C12 C11 C10 123.36(19)
C11 C12 C13 119.1(2)
C14 C13 C12 119.8(2)
C13 C14 C15 118.7(2)
O2 C15 N3 119.69(18)
O2 C15 C14 117.82(19)
N3 C15 C14 122.5(2)
O3 C16 Ru1 175.96(17)
C18 C17 C22 118.45(18)
C18 C17 P1 123.22(15)
C22 C17 P1 117.85(15)
C19 C18 C17 120.29(19)
C20 C19 C18 121.0(2)
C19 C20 C21 119.35(19)
C20 C21 C22 120.34(19)
C21 C22 C17 120.60(19)
C24 C23 C28 119.12(18)
C24 C23 P1 122.36(15)
C28 C23 P1 118.49(15)
C23 C24 C25 120.34(19)
C26 C25 C24 120.07(19)
C25 C26 C27 120.06(19)
C28 C27 C26 120.0(2)
C27 C28 C23 120.39(19)
C34 C29 C30 118.06(18)
C34 C29 P1 121.39(15)
C30 C29 P1 120.49(15)
C31 C30 C29 120.84(19)
C32 C31 C30 120.4(2)
C33 C32 C31 119.49(19)
C32 C33 C34 120.53(19)
C33 C34 C29 120.58(19)
O4 C36 C35 109.9(2)
O4 C37 C38 108.8(2)

loop_
_geom_bond_atom_site_label_1
_geom_bond_atom_site_label_2
_geom_bond_distance
Ru1 C16 1.888(2)
Ru1 N1 1.9784(16)
Ru1 N2 2.1179(16)
Ru1 N3 2.1204(16)
Ru1 Cl1 2.4675(5)
Ru1 P1 2.5036(5)
P1 C23 1.828(2)
P1 C17 1.833(2)
P1 C29 1.8360(19)
P2 F2B 1.548(9)
P2 F3 1.561(3)
P2 F1B 1.563(6)
P2 F4 1.578(3)
P2 F2 1.585(4)
P2 F6 1.5952(14)
P2 F1 1.596(3)
P2 F5 1.6004(14)
P2 F3B 1.612(7)
P2 F4B 1.622(7)
O1 C1 1.323(3)
O2 C15 1.331(3)
O3 C16 1.139(2)
O4 C36 1.411(3)
O4 C37 1.416(3)
N1 C10 1.349(3)
N1 C6 1.352(3)
N2 C1 1.338(3)
N2 C5 1.385(3)
N3 C15 1.341(3)
N3 C11 1.378(3)
C1 C2 1.399(3)
C2 C3 1.363(4)
C3 C4 1.397(3)
C4 C5 1.373(3)
C5 C6 1.468(3)
C6 C7 1.392(3)
C7 C8 1.379(3)
C8 C9 1.390(3)
C9 C10 1.388(3)
C10 C11 1.474(3)
C11 C12 1.382(3)
C12 C13 1.395(3)
C13 C14 1.370(3)
C14 C15 1.400(3)
C17 C18 1.396(3)
C17 C22 1.403(3)
C18 C19 1.391(3)
C19 C20 1.382(3)
C20 C21 1.386(3)
C21 C22 1.391(3)
C23 C24 1.393(3)
C23 C28 1.402(3)
C24 C25 1.394(3)
C25 C26 1.386(3)
C26 C27 1.392(3)
C27 C28 1.387(3)
C29 C34 1.399(3)
C29 C30 1.400(3)
C30 C31 1.385(3)
C31 C32 1.384(3)
C32 C33 1.381(3)
C33 C34 1.390(3)
C35 C36 1.488(4)
C37 C38 1.456(4)
